data_1540386
loop_
_publ_author_name
'Eisenhart, Reed J.'
'Clouston, Laura J.'
'Lu, Connie C.'

_publ_section_title
;
 Configuring Bonds between First-Row Transition Metals.
;
_journal_issue 11
_journal_name_full 'Accounts of chemical research'
_journal_page_first 2885
_journal_page_last 2894
_journal_paper_doi 10.1021/acs.accounts.5b00336
_journal_volume 48
_journal_year 2015
_chemical_formula_moiety 'C21 H24 Cl Co N7 Ni'
_chemical_formula_sum 'C21 H24 Cl Co N7 Ni'
_chemical_formula_weight 527.56
_chemical_name_common (PPL)CoNiCl
_chemical_name_systematic
; 
 ? 
;
_space_group_IT_number 14
_symmetry_cell_setting monoclinic
_symmetry_space_group_name_Hall '-P 2yn'
_symmetry_space_group_name_H-M 'P 1 21/n 1'
_atom_sites_solution_hydrogens geom
_atom_sites_solution_primary direct
_atom_sites_solution_secondary difmap
_audit_creation_method SHELXL-97
_cell_angle_alpha 90.00
_cell_angle_beta 100.9440(10)
_cell_angle_gamma 90.00
_cell_formula_units_Z 4
_cell_length_a 14.4978(13)
_cell_length_b 10.0084(9)
_cell_length_c 14.7758(14)
_cell_measurement_reflns_used 2687
_cell_measurement_temperature 173(2)
_cell_measurement_theta_max 22.55
_cell_measurement_theta_min 2.47
_cell_volume 2105.0(3)
_computing_cell_refinement 'Bruker APEX-II'
_computing_data_collection 'Bruker APEX-II'
_computing_data_reduction 'Bruker APEX-II'
_computing_molecular_graphics POV-Ray
_computing_structure_refinement 'SHELXL-97 (Sheldrick, 2008)'
_computing_structure_solution 'SHELXS-97 (Sheldrick, 2008)'
_diffrn_ambient_temperature 173(2)
_diffrn_measured_fraction_theta_full 1.000
_diffrn_measured_fraction_theta_max 1.000
_diffrn_measurement_device_type 'Bruker APEX-II CCD'
_diffrn_measurement_method 'area detector, omega scans per phi'
_diffrn_radiation_monochromator graphite
_diffrn_radiation_source 'normal-focus sealed tube'
_diffrn_radiation_type MoK\a
_diffrn_radiation_wavelength 0.71073
_diffrn_reflns_av_R_equivalents 0.0766
_diffrn_reflns_av_sigmaI/netI 0.0615
_diffrn_reflns_limit_h_max 18
_diffrn_reflns_limit_h_min -18
_diffrn_reflns_limit_k_max 12
_diffrn_reflns_limit_k_min -12
_diffrn_reflns_limit_l_max 19
_diffrn_reflns_limit_l_min -19
_diffrn_reflns_number 24092
_diffrn_reflns_theta_full 27.48
_diffrn_reflns_theta_max 27.48
_diffrn_reflns_theta_min 1.80
_exptl_absorpt_coefficient_mu 1.834
_exptl_absorpt_correction_T_max 0.9139
_exptl_absorpt_correction_T_min 0.6092
_exptl_absorpt_correction_type multi-scan
_exptl_absorpt_process_details 'SADABS, R. Blessing, 1995'
_exptl_crystal_colour orange-brown
_exptl_crystal_density_diffrn 1.665
_exptl_crystal_density_method 'not measured'
_exptl_crystal_description needle
_exptl_crystal_F_000 1084
_exptl_crystal_size_max 0.30
_exptl_crystal_size_mid 0.10
_exptl_crystal_size_min 0.05
_refine_diff_density_max 0.453
_refine_diff_density_min -0.490
_refine_diff_density_rms 0.100
_refine_ls_extinction_method none
_refine_ls_goodness_of_fit_ref 1.017
_refine_ls_hydrogen_treatment constr
_refine_ls_matrix_type full
_refine_ls_number_parameters 280
_refine_ls_number_reflns 4818
_refine_ls_number_restraints 0
_refine_ls_restrained_S_all 1.017
_refine_ls_R_factor_all 0.0722
_refine_ls_R_factor_gt 0.0400
_refine_ls_shift/su_max 0.001
_refine_ls_shift/su_mean 0.000
_refine_ls_structure_factor_coef Fsqd
_refine_ls_weighting_details 'calc w=1/[\s^2^(Fo^2^)+(0.0345P)^2^+0.8249P] where P=(Fo^2^+2Fc^2^)/3'
_refine_ls_weighting_scheme calc
_refine_ls_wR_factor_gt 0.0798
_refine_ls_wR_factor_ref 0.0930
_reflns_number_gt 3310
_reflns_number_total 4818
_reflns_threshold_expression >2sigma(I)
_cod_data_source_file ar5b00336_si_002.cif
_cod_data_source_block 14011_2m_ClNiCoL2
_cod_depositor_comments 'Adding full bibliography for 1540381--1540386.cif.'
_cod_original_sg_symbol_H-M P2(1)/n
_cod_database_code 1540386

loop_
_symmetry_equiv_pos_as_xyz
'x, y, z'
'-x+1/2, y+1/2, -z+1/2'
'-x, -y, -z'
'x-1/2, -y-1/2, z-1/2'

loop_
_atom_site_label
_atom_site_type_symbol
_atom_site_fract_x
_atom_site_fract_y
_atom_site_fract_z
_atom_site_U_iso_or_equiv
_atom_site_adp_type
_atom_site_occupancy
_atom_site_symmetry_multiplicity
_atom_site_calc_flag
_atom_site_refinement_flags
Co1 Co 0.89376(3) 0.94082(4) 0.19480(3) 0.01856(12) Uani 1 1 d .
Ni1 Ni 0.95723(3) 0.72320(4) 0.23050(3) 0.01914(12) Uani 1 1 d .
Cl1 Cl 0.99590(6) 0.49898(8) 0.26337(6) 0.0305(2) Uani 1 1 d .
N1 N 0.83937(18) 1.1205(3) 0.16399(19) 0.0227(6) Uani 1 1 d .
C1 C 0.8496(3) 1.1938(3) 0.2522(2) 0.0295(8) Uani 1 1 d .
H1A H 0.8029 1.2669 0.2462 0.035 Uiso 1 1 calc R
H1B H 0.9130 1.2339 0.2675 0.035 Uiso 1 1 calc R
C2 C 0.8350(3) 1.0999(3) 0.3293(2) 0.0282(8) Uani 1 1 d .
H2A H 0.8609 1.1400 0.3901 0.034 Uiso 1 1 calc R
H2B H 0.7672 1.0827 0.3259 0.034 Uiso 1 1 calc R
N2 N 0.88431(19) 0.9751(3) 0.31722(18) 0.0236(6) Uani 1 1 d .
C3 C 0.9116(2) 0.8898(3) 0.3866(2) 0.0212(7) Uani 1 1 d .
C4 C 0.8977(2) 0.9101(4) 0.4782(2) 0.0292(8) Uani 1 1 d .
H4A H 0.8641 0.9864 0.4923 0.035 Uiso 1 1 calc R
C5 C 0.9321(2) 0.8209(4) 0.5462(2) 0.0322(9) Uani 1 1 d .
H5A H 0.9232 0.8350 0.6075 0.039 Uiso 1 1 calc R
C6 C 0.9805(3) 0.7090(4) 0.5243(2) 0.0319(9) Uani 1 1 d .
H6A H 1.0065 0.6466 0.5706 0.038 Uiso 1 1 calc R
C7 C 0.9900(2) 0.6907(3) 0.4348(2) 0.0259(8) Uani 1 1 d .
H7A H 1.0226 0.6135 0.4206 0.031 Uiso 1 1 calc R
N3 N 0.95576(18) 0.7757(3) 0.36513(18) 0.0195(6) Uani 1 1 d .
C8 C 0.8950(2) 1.1786(3) 0.0982(2) 0.0289(8) Uani 1 1 d .
H8A H 0.8896 1.2772 0.0982 0.035 Uiso 1 1 calc R
H8B H 0.8696 1.1463 0.0351 0.035 Uiso 1 1 calc R
C9 C 0.9984(2) 1.1387(3) 0.1256(3) 0.0308(9) Uani 1 1 d .
H9A H 1.0307 1.1514 0.0728 0.037 Uiso 1 1 calc R
H9B H 1.0302 1.1948 0.1774 0.037 Uiso 1 1 calc R
N4 N 1.00196(19) 0.9979(3) 0.1530(2) 0.0252(7) Uani 1 1 d .
C10 C 1.0824(2) 0.9287(3) 0.1682(2) 0.0209(7) Uani 1 1 d .
C11 C 1.1707(2) 0.9779(3) 0.1544(2) 0.0254(8) Uani 1 1 d .
H11A H 1.1761 1.0677 0.1352 0.030 Uiso 1 1 calc R
C12 C 1.2479(2) 0.8968(4) 0.1688(2) 0.0282(8) Uani 1 1 d .
H12A H 1.3067 0.9299 0.1591 0.034 Uiso 1 1 calc R
C13 C 1.2403(2) 0.7658(4) 0.1974(2) 0.0271(8) Uani 1 1 d .
H13A H 1.2929 0.7074 0.2064 0.033 Uiso 1 1 calc R
C14 C 1.1546(2) 0.7230(3) 0.2125(2) 0.0239(7) Uani 1 1 d .
H14A H 1.1497 0.6338 0.2329 0.029 Uiso 1 1 calc R
N5 N 1.07681(18) 0.7999(3) 0.19992(18) 0.0203(6) Uani 1 1 d .
C15 C 0.7398(2) 1.0965(3) 0.1220(3) 0.0293(8) Uani 1 1 d .
H15A H 0.7144 1.1752 0.0850 0.035 Uiso 1 1 calc R
H15B H 0.7029 1.0840 0.1713 0.035 Uiso 1 1 calc R
C16 C 0.7301(2) 0.9726(3) 0.0604(2) 0.0265(8) Uani 1 1 d .
H16A H 0.6648 0.9387 0.0506 0.032 Uiso 1 1 calc R
H16B H 0.7451 0.9954 -0.0004 0.032 Uiso 1 1 calc R
N6 N 0.79482(18) 0.8712(3) 0.10562(18) 0.0224(6) Uani 1 1 d .
C17 C 0.8100(2) 0.7612(3) 0.0591(2) 0.0212(7) Uani 1 1 d .
C18 C 0.7582(3) 0.7233(3) -0.0284(2) 0.0284(8) Uani 1 1 d .
H18A H 0.7068 0.7767 -0.0574 0.034 Uiso 1 1 calc R
C19 C 0.7813(3) 0.6110(4) -0.0714(3) 0.0353(9) Uani 1 1 d .
H19A H 0.7461 0.5859 -0.1299 0.042 Uiso 1 1 calc R
C20 C 0.8568(3) 0.5339(4) -0.0291(2) 0.0352(9) Uani 1 1 d .
H20A H 0.8748 0.4563 -0.0585 0.042 Uiso 1 1 calc R
C21 C 0.9044(3) 0.5719(3) 0.0556(2) 0.0301(8) Uani 1 1 d .
H21A H 0.9558 0.5182 0.0841 0.036 Uiso 1 1 calc R
N7 N 0.88307(18) 0.6817(3) 0.10177(18) 0.0212(6) Uani 1 1 d .

loop_
_atom_site_aniso_label
_atom_site_aniso_U_11
_atom_site_aniso_U_22
_atom_site_aniso_U_33
_atom_site_aniso_U_23
_atom_site_aniso_U_13
_atom_site_aniso_U_12
Co1 0.0179(2) 0.0163(2) 0.0217(2) 0.00076(18) 0.00419(18) 0.00087(18)
Ni1 0.0194(2) 0.0157(2) 0.0228(2) 0.00144(17) 0.00549(17) -0.00040(17)
Cl1 0.0391(5) 0.0180(4) 0.0342(5) 0.0042(4) 0.0063(4) 0.0023(4)
N1 0.0198(15) 0.0203(15) 0.0282(16) 0.0008(12) 0.0048(12) 0.0007(12)
C1 0.033(2) 0.0188(18) 0.036(2) -0.0047(16) 0.0047(17) 0.0055(15)
C2 0.034(2) 0.0229(18) 0.028(2) -0.0054(15) 0.0069(16) 0.0087(16)
N2 0.0284(16) 0.0206(15) 0.0215(15) -0.0015(12) 0.0040(12) 0.0046(12)
C3 0.0165(17) 0.0214(17) 0.0260(19) -0.0017(15) 0.0052(14) -0.0043(14)
C4 0.028(2) 0.034(2) 0.027(2) -0.0054(16) 0.0077(16) -0.0013(16)
C5 0.031(2) 0.042(2) 0.024(2) -0.0011(17) 0.0043(16) -0.0096(18)
C6 0.032(2) 0.038(2) 0.0226(19) 0.0075(16) -0.0031(16) -0.0062(17)
C7 0.0232(18) 0.0258(19) 0.0262(19) 0.0022(15) -0.0012(15) -0.0033(15)
N3 0.0179(14) 0.0212(14) 0.0191(14) 0.0019(12) 0.0027(11) -0.0016(12)
C8 0.029(2) 0.0207(18) 0.037(2) 0.0071(16) 0.0058(16) -0.0004(15)
C9 0.027(2) 0.0206(19) 0.045(2) 0.0078(16) 0.0075(17) -0.0012(15)
N4 0.0206(15) 0.0183(15) 0.0376(18) 0.0071(13) 0.0075(13) 0.0009(12)
C10 0.0210(17) 0.0232(18) 0.0196(17) -0.0020(14) 0.0062(14) -0.0043(14)
C11 0.029(2) 0.0231(18) 0.0256(19) 0.0013(15) 0.0090(15) -0.0051(15)
C12 0.0186(18) 0.040(2) 0.0264(19) -0.0009(17) 0.0042(15) -0.0050(16)
C13 0.0208(18) 0.033(2) 0.0278(19) 0.0018(16) 0.0060(15) 0.0046(15)
C14 0.0233(18) 0.0219(17) 0.0263(19) -0.0010(15) 0.0039(15) 0.0029(15)
N5 0.0170(14) 0.0216(15) 0.0220(15) 0.0010(12) 0.0028(11) -0.0002(11)
C15 0.0227(19) 0.028(2) 0.036(2) 0.0047(16) 0.0030(16) 0.0064(15)
C16 0.0226(18) 0.0268(19) 0.028(2) 0.0019(15) 0.0007(15) 0.0038(15)
N6 0.0195(15) 0.0216(15) 0.0255(16) -0.0002(12) 0.0023(12) 0.0021(12)
C17 0.0228(18) 0.0223(18) 0.0196(17) 0.0018(14) 0.0066(14) -0.0053(14)
C18 0.032(2) 0.0272(19) 0.0251(19) 0.0007(16) 0.0041(16) -0.0096(16)
C19 0.048(3) 0.032(2) 0.025(2) -0.0004(17) 0.0038(18) -0.0155(19)
C20 0.058(3) 0.026(2) 0.022(2) -0.0080(16) 0.0114(18) 0.0000(19)
C21 0.037(2) 0.0231(19) 0.032(2) -0.0025(16) 0.0118(17) 0.0055(16)
N7 0.0242(15) 0.0159(14) 0.0246(15) -0.0010(12) 0.0071(12) -0.0017(12)

loop_
_atom_type_symbol
_atom_type_description
_atom_type_scat_dispersion_real
_atom_type_scat_dispersion_imag
_atom_type_scat_source
C C 0.0033 0.0016 'International Tables Vol C Tables 4.2.6.8 and 6.1.1.4'
H H 0.0000 0.0000 'International Tables Vol C Tables 4.2.6.8 and 6.1.1.4'
N N 0.0061 0.0033 'International Tables Vol C Tables 4.2.6.8 and 6.1.1.4'
Cl Cl 0.1484 0.1585 'International Tables Vol C Tables 4.2.6.8 and 6.1.1.4'
Co Co 0.3494 0.9721 'International Tables Vol C Tables 4.2.6.8 and 6.1.1.4'
Ni Ni 0.3393 1.1124 'International Tables Vol C Tables 4.2.6.8 and 6.1.1.4'

loop_
_geom_angle_atom_site_label_1
_geom_angle_atom_site_label_2
_geom_angle_atom_site_label_3
_geom_angle
N2 Co1 N4 118.71(12)
N2 Co1 N6 123.85(12)
N4 Co1 N6 116.99(12)
N2 Co1 N1 87.54(11)
N4 Co1 N1 88.23(11)
N6 Co1 N1 87.60(11)
N2 Co1 Ni1 92.83(8)
N4 Co1 Ni1 92.26(8)
N6 Co1 Ni1 91.57(8)
N1 Co1 Ni1 179.16(8)
N5 Ni1 N7 101.01(10)
N5 Ni1 N3 106.56(10)
N7 Ni1 N3 148.27(10)
N5 Ni1 Cl1 103.21(8)
N7 Ni1 Cl1 93.52(8)
N3 Ni1 Cl1 95.15(8)
N5 Ni1 Co1 85.12(8)
N7 Ni1 Co1 82.35(7)
N3 Ni1 Co1 84.64(7)
Cl1 Ni1 Co1 171.32(3)
C15 N1 C1 112.1(3)
C15 N1 C8 113.3(3)
C1 N1 C8 113.8(3)
C15 N1 Co1 105.3(2)
C1 N1 Co1 106.2(2)
C8 N1 Co1 105.22(19)
N1 C1 C2 110.4(3)
N1 C1 H1A 109.6
C2 C1 H1A 109.6
N1 C1 H1B 109.6
C2 C1 H1B 109.6
H1A C1 H1B 108.1
N2 C2 C1 107.1(3)
N2 C2 H2A 110.3
C1 C2 H2A 110.3
N2 C2 H2B 110.3
C1 C2 H2B 110.3
H2A C2 H2B 108.5
C3 N2 C2 122.1(3)
C3 N2 Co1 124.1(2)
C2 N2 Co1 113.6(2)
N2 C3 N3 115.9(3)
N2 C3 C4 124.5(3)
N3 C3 C4 119.7(3)
C5 C4 C3 120.6(3)
C5 C4 H4A 119.7
C3 C4 H4A 119.7
C4 C5 C6 119.0(3)
C4 C5 H5A 120.5
C6 C5 H5A 120.5
C7 C6 C5 118.7(3)
C7 C6 H6A 120.7
C5 C6 H6A 120.7
N3 C7 C6 124.2(3)
N3 C7 H7A 117.9
C6 C7 H7A 117.9
C7 N3 C3 117.7(3)
C7 N3 Ni1 120.3(2)
C3 N3 Ni1 121.7(2)
N1 C8 C9 110.5(3)
N1 C8 H8A 109.6
C9 C8 H8A 109.6
N1 C8 H8B 109.6
C9 C8 H8B 109.6
H8A C8 H8B 108.1
N4 C9 C8 107.8(3)
N4 C9 H9A 110.1
C8 C9 H9A 110.1
N4 C9 H9B 110.1
C8 C9 H9B 110.1
H9A C9 H9B 108.5
C10 N4 C9 121.9(3)
C10 N4 Co1 122.8(2)
C9 N4 Co1 113.3(2)
N4 C10 N5 115.9(3)
N4 C10 C11 125.1(3)
N5 C10 C11 119.0(3)
C12 C11 C10 120.3(3)
C12 C11 H11A 119.8
C10 C11 H11A 119.8
C11 C12 C13 119.9(3)
C11 C12 H12A 120.1
C13 C12 H12A 120.1
C14 C13 C12 118.1(3)
C14 C13 H13A 121.0
C12 C13 H13A 121.0
N5 C14 C13 124.0(3)
N5 C14 H14A 118.0
C13 C14 H14A 118.0
C14 N5 C10 118.6(3)
C14 N5 Ni1 118.8(2)
C10 N5 Ni1 122.6(2)
N1 C15 C16 110.8(3)
N1 C15 H15A 109.5
C16 C15 H15A 109.5
N1 C15 H15B 109.5
C16 C15 H15B 109.5
H15A C15 H15B 108.1
N6 C16 C15 108.2(3)
N6 C16 H16A 110.1
C15 C16 H16A 110.1
N6 C16 H16B 110.1
C15 C16 H16B 110.1
H16A C16 H16B 108.4
C17 N6 C16 119.5(3)
C17 N6 Co1 119.0(2)
C16 N6 Co1 113.7(2)
N6 C17 N7 115.3(3)
N6 C17 C18 125.3(3)
N7 C17 C18 119.5(3)
C19 C18 C17 120.6(4)
C19 C18 H18A 119.7
C17 C18 H18A 119.7
C18 C19 C20 119.5(4)
C18 C19 H19A 120.3
C20 C19 H19A 120.3
C21 C20 C19 118.5(3)
C21 C20 H20A 120.8
C19 C20 H20A 120.8
N7 C21 C20 124.2(3)
N7 C21 H21A 117.9
C20 C21 H21A 117.9
C21 N7 C17 117.7(3)
C21 N7 Ni1 120.1(2)
C17 N7 Ni1 122.2(2)

loop_
_geom_bond_atom_site_label_1
_geom_bond_atom_site_label_2
_geom_bond_distance
Co1 N2 1.871(3)
Co1 N4 1.881(3)
Co1 N6 1.887(3)
Co1 N1 1.981(3)
Co1 Ni1 2.3842(6)
Ni1 N5 2.024(3)
Ni1 N7 2.042(3)
Ni1 N3 2.061(3)
Ni1 Cl1 2.3415(9)
N1 C15 1.478(4)
N1 C1 1.479(4)
N1 C8 1.494(4)
C1 C2 1.521(5)
C1 H1A 0.9900
C1 H1B 0.9900
C2 N2 1.467(4)
C2 H2A 0.9900
C2 H2B 0.9900
N2 C3 1.335(4)
C3 N3 1.376(4)
C3 C4 1.420(4)
C4 C5 1.365(5)
C4 H4A 0.9500
C5 C6 1.392(5)
C5 H5A 0.9500
C6 C7 1.367(5)
C6 H6A 0.9500
C7 N3 1.354(4)
C7 H7A 0.9500
C8 C9 1.530(5)
C8 H8A 0.9900
C8 H8B 0.9900
C9 N4 1.464(4)
C9 H9A 0.9900
C9 H9B 0.9900
N4 C10 1.338(4)
C10 N5 1.378(4)
C10 C11 1.423(4)
C11 C12 1.366(5)
C11 H11A 0.9500
C12 C13 1.389(5)
C12 H12A 0.9500
C13 C14 1.371(5)
C13 H13A 0.9500
C14 N5 1.349(4)
C14 H14A 0.9500
C15 C16 1.528(5)
C15 H15A 0.9900
C15 H15B 0.9900
C16 N6 1.456(4)
C16 H16A 0.9900
C16 H16B 0.9900
N6 C17 1.338(4)
C17 N7 1.378(4)
C17 C18 1.418(5)
C18 C19 1.364(5)
C18 H18A 0.9500
C19 C20 1.387(5)
C19 H19A 0.9500
C20 C21 1.364(5)
C20 H20A 0.9500
C21 N7 1.360(4)
C21 H21A 0.9500

loop_
_geom_torsion_atom_site_label_1
_geom_torsion_atom_site_label_2
_geom_torsion_atom_site_label_3
_geom_torsion_atom_site_label_4
_geom_torsion
N2 Co1 Ni1 N5 -112.04(11)
N4 Co1 Ni1 N5 6.86(11)
N6 Co1 Ni1 N5 123.95(11)
N2 Co1 Ni1 N7 146.14(11)
N4 Co1 Ni1 N7 -94.96(12)
N6 Co1 Ni1 N7 22.13(11)
N2 Co1 Ni1 N3 -4.86(11)
N4 Co1 Ni1 N3 114.04(11)
N6 Co1 Ni1 N3 -128.87(11)
N2 Co1 N1 C15 -102.1(2)
N4 Co1 N1 C15 139.1(2)
N6 Co1 N1 C15 22.0(2)
N2 Co1 N1 C1 17.0(2)
N4 Co1 N1 C1 -101.9(2)
N6 Co1 N1 C1 141.0(2)
N2 Co1 N1 C8 138.0(2)
N4 Co1 N1 C8 19.1(2)
N6 Co1 N1 C8 -98.0(2)
C15 N1 C1 C2 78.0(3)
C8 N1 C1 C2 -151.7(3)
Co1 N1 C1 C2 -36.5(3)
N1 C1 C2 N2 42.2(4)
C1 C2 N2 C3 157.9(3)
C1 C2 N2 Co1 -27.8(3)
N4 Co1 N2 C3 -92.6(3)
N6 Co1 N2 C3 95.3(3)
N1 Co1 N2 C3 -179.3(3)
Ni1 Co1 N2 C3 1.5(3)
N4 Co1 N2 C2 93.2(2)
N6 Co1 N2 C2 -78.9(3)
N1 Co1 N2 C2 6.5(2)
Ni1 Co1 N2 C2 -172.7(2)
C2 N2 C3 N3 179.0(3)
Co1 N2 C3 N3 5.3(4)
C2 N2 C3 C4 -0.8(5)
Co1 N2 C3 C4 -174.6(2)
N2 C3 C4 C5 -176.6(3)
N3 C3 C4 C5 3.5(5)
C3 C4 C5 C6 -0.5(5)
C4 C5 C6 C7 -1.5(5)
C5 C6 C7 N3 0.6(5)
C6 C7 N3 C3 2.4(5)
C6 C7 N3 Ni1 -170.9(3)
N2 C3 N3 C7 175.8(3)
C4 C3 N3 C7 -4.4(4)
N2 C3 N3 Ni1 -11.1(4)
C4 C3 N3 Ni1 168.8(2)
N5 Ni1 N3 C7 -94.0(2)
N7 Ni1 N3 C7 116.6(3)
Cl1 Ni1 N3 C7 11.4(2)
Co1 Ni1 N3 C7 -177.3(2)
N5 Ni1 N3 C3 93.0(2)
N7 Ni1 N3 C3 -56.3(3)
Cl1 Ni1 N3 C3 -161.6(2)
Co1 Ni1 N3 C3 9.7(2)
C15 N1 C8 C9 -152.0(3)
C1 N1 C8 C9 78.3(3)
Co1 N1 C8 C9 -37.5(3)
N1 C8 C9 N4 41.6(4)
C8 C9 N4 C10 170.4(3)
C8 C9 N4 Co1 -25.2(4)
N2 Co1 N4 C10 81.7(3)
N6 Co1 N4 C10 -105.7(3)
N1 Co1 N4 C10 167.9(3)
Ni1 Co1 N4 C10 -12.8(3)
N2 Co1 N4 C9 -82.6(3)
N6 Co1 N4 C9 90.0(3)
N1 Co1 N4 C9 3.6(2)
Ni1 Co1 N4 C9 -177.1(2)
C9 N4 C10 N5 175.6(3)
Co1 N4 C10 N5 12.6(4)
C9 N4 C10 C11 -4.2(5)
Co1 N4 C10 C11 -167.2(3)
N4 C10 C11 C12 -177.4(3)
N5 C10 C11 C12 2.7(5)
C10 C11 C12 C13 -0.4(5)
C11 C12 C13 C14 -1.4(5)
C12 C13 C14 N5 0.9(5)
C13 C14 N5 C10 1.4(5)
C13 C14 N5 Ni1 -177.5(3)
N4 C10 N5 C14 177.0(3)
C11 C10 N5 C14 -3.2(4)
N4 C10 N5 Ni1 -4.2(4)
C11 C10 N5 Ni1 175.7(2)
N7 Ni1 N5 C14 -103.3(2)
N3 Ni1 N5 C14 92.5(2)
Cl1 Ni1 N5 C14 -7.0(2)
Co1 Ni1 N5 C14 175.5(2)
N7 Ni1 N5 C10 77.8(2)
N3 Ni1 N5 C10 -86.3(2)
Cl1 Ni1 N5 C10 174.1(2)
Co1 Ni1 N5 C10 -3.4(2)
C1 N1 C15 C16 -153.7(3)
C8 N1 C15 C16 75.8(3)
Co1 N1 C15 C16 -38.7(3)
N1 C15 C16 N6 39.7(4)
C15 C16 N6 C17 -169.7(3)
C15 C16 N6 Co1 -20.8(3)
N2 Co1 N6 C17 -126.0(2)
N4 Co1 N6 C17 61.8(3)
N1 Co1 N6 C17 148.6(2)
Ni1 Co1 N6 C17 -31.5(2)
N2 Co1 N6 C16 85.0(2)
N4 Co1 N6 C16 -87.2(2)
N1 Co1 N6 C16 -0.4(2)
Ni1 Co1 N6 C16 179.4(2)
C16 N6 C17 N7 169.9(3)
Co1 N6 C17 N7 22.7(4)
C16 N6 C17 C18 -9.6(5)
Co1 N6 C17 C18 -156.8(3)
N6 C17 C18 C19 177.9(3)
N7 C17 C18 C19 -1.6(5)
C17 C18 C19 C20 -0.4(5)
C18 C19 C20 C21 1.3(5)
C19 C20 C21 N7 -0.3(6)
C20 C21 N7 C17 -1.6(5)
C20 C21 N7 Ni1 177.7(3)
N6 C17 N7 C21 -177.0(3)
C18 C17 N7 C21 2.5(4)
N6 C17 N7 Ni1 3.7(4)
C18 C17 N7 Ni1 -176.8(2)
N5 Ni1 N7 C21 77.3(3)
N3 Ni1 N7 C21 -132.6(3)
Cl1 Ni1 N7 C21 -26.9(2)
Co1 Ni1 N7 C21 160.7(3)
N5 Ni1 N7 C17 -103.4(2)
N3 Ni1 N7 C17 46.7(3)
Cl1 Ni1 N7 C17 152.4(2)
Co1 Ni1 N7 C17 -20.0(2)
